data_7049517
loop_
_publ_author_name
'Bartalucci, Niccol\`o'
'Marchetti, Fabio'
'Zacchini, Stefano'
'Pampaloni, Guido'

_publ_section_title
;
 Decarbonylation of phenylacetic acids by high valent transition metal
 halides.
;
_journal_issue 17
_journal_name_full 'Dalton transactions (Cambridge, England : 2003)'
_journal_page_first 5725
_journal_page_last 5734
_journal_paper_doi 10.1039/c9dt00551j
_journal_volume 48
_journal_year 2019
_chemical_formula_sum 'C4 H5 Cl O2'
_chemical_formula_weight 120.53
_space_group_crystal_system monoclinic
_space_group_IT_number 14
_space_group_name_Hall '-P 2yn'
_space_group_name_H-M_alt 'P 1 21/n 1'
_symmetry_space_group_name_Hall '-P 2yn'
_symmetry_space_group_name_H-M 'P 1 21/n 1'
_atom_sites_solution_hydrogens geom
_audit_creation_method SHELXL-2014/7
_audit_update_record
;
2019-01-18 deposited with the CCDC.    2019-03-27 downloaded from the CCDC.
;
_cell_angle_alpha 90
_cell_angle_beta 101.87(5)
_cell_angle_gamma 90
_cell_formula_units_Z 4
_cell_length_a 5.387(15)
_cell_length_b 9.02(3)
_cell_length_c 11.16(3)
_cell_measurement_reflns_used 735
_cell_measurement_temperature 292(2)
_cell_measurement_theta_max 25.698
_cell_measurement_theta_min 2.929
_cell_volume 531(3)
_computing_cell_refinement 'APEX3 (Bruker AXS, 2015)'
_computing_data_collection 'APEX3 (Bruker AXS, 2015)'
_computing_data_reduction 'SAINT (Bruker AXS, 2015)'
_computing_molecular_graphics 'ORTEPIII (Johnson, 1996)'
_computing_publication_material 'XCIF 2014/2 (Bruker AXS, 2014)'
_computing_structure_refinement 'SHELXL-2014/7 (Sheldrick, 2014)'
_computing_structure_solution 'SHELXT (Sheldrick, 2015)'
_diffrn_ambient_temperature 292(2)
_diffrn_measured_fraction_theta_full 0.987
_diffrn_measured_fraction_theta_max 0.987
_diffrn_measurement_device_type 'PHOTON100 area detector'
_diffrn_measurement_method 'phi and omega scans'
_diffrn_radiation_monochromator graphite
_diffrn_radiation_source 'fine-focus sealed tube'
_diffrn_radiation_type MoK\a
_diffrn_radiation_wavelength 0.71073
_diffrn_reflns_av_R_equivalents 0.2230
_diffrn_reflns_av_unetI/netI 0.1627
_diffrn_reflns_Laue_measured_fraction_full 0.987
_diffrn_reflns_Laue_measured_fraction_max 0.987
_diffrn_reflns_limit_h_max 6
_diffrn_reflns_limit_h_min -6
_diffrn_reflns_limit_k_max 10
_diffrn_reflns_limit_k_min -10
_diffrn_reflns_limit_l_max 13
_diffrn_reflns_limit_l_min -13
_diffrn_reflns_number 3721
_diffrn_reflns_point_group_measured_fraction_full 0.987
_diffrn_reflns_point_group_measured_fraction_max 0.987
_diffrn_reflns_theta_full 24.999
_diffrn_reflns_theta_max 24.999
_diffrn_reflns_theta_min 2.929
_exptl_absorpt_coefficient_mu 0.597
_exptl_absorpt_correction_T_max 0.7454
_exptl_absorpt_correction_T_min 0.1119
_exptl_absorpt_correction_type empirical
_exptl_absorpt_process_details
; 
 Data were corrected for Lorentz polarization and absorption
 effects (empirical absorption correction SADABS).
 R(int) =  0.1986 (selected reflections only, before parameter refinement)
 R(int) =  0.0823(selected reflections only, after parameter refinement)
;
_exptl_crystal_colour green
_exptl_crystal_density_diffrn 1.509
_exptl_crystal_description plate
_exptl_crystal_F_000 248
_exptl_crystal_size_max 0.180
_exptl_crystal_size_mid 0.160
_exptl_crystal_size_min 0.120
_refine_diff_density_max 0.550
_refine_diff_density_min -0.511
_refine_diff_density_rms 0.130
_refine_ls_extinction_method none
_refine_ls_goodness_of_fit_ref 1.081
_refine_ls_hydrogen_treatment constr
_refine_ls_matrix_type full
_refine_ls_number_parameters 66
_refine_ls_number_reflns 925
_refine_ls_number_restraints 0
_refine_ls_restrained_S_all 1.081
_refine_ls_R_factor_all 0.2203
_refine_ls_R_factor_gt 0.1338
_refine_ls_shift/su_max 0.000
_refine_ls_shift/su_mean 0.000
_refine_ls_structure_factor_coef Fsqd
_refine_ls_weighting_details 'w=1/[\s^2^(Fo^2^)+(0.1081P)^2^+3.9525P] where P=(Fo^2^+2Fc^2^)/3'
_refine_ls_weighting_scheme calc
_refine_ls_wR_factor_gt 0.2851
_refine_ls_wR_factor_ref 0.3275
_reflns_Friedel_coverage 0.000
_reflns_number_gt 523
_reflns_number_total 925
_reflns_threshold_expression 'I > 2\s(I)'
_cod_data_source_file c9dt00551j2.cif
_cod_data_source_block 8
_cod_depositor_comments 'Adding full bibliography for 7049514--7049520.cif.'
_cod_database_code 7049517
_shelx_shelxl_version_number 2014/7
_shelx_space_group_comment
;
The symmetry employed for this shelxl refinement is uniquely defined
by the following loop, which should always be used as a source of
symmetry information in preference to the above space-group names.
They are only intended as comments.
;
_shelx_estimated_absorpt_t_min 0.900
_shelx_estimated_absorpt_t_max 0.932

loop_
_space_group_symop_operation_xyz
'x, y, z'
'-x+1/2, y+1/2, -z+1/2'
'-x, -y, -z'
'x-1/2, -y-1/2, z-1/2'

loop_
_atom_site_label
_atom_site_type_symbol
_atom_site_fract_x
_atom_site_fract_y
_atom_site_fract_z
_atom_site_U_iso_or_equiv
_atom_site_adp_type
_atom_site_occupancy
_atom_site_site_symmetry_order
_atom_site_calc_flag
_atom_site_refinement_flags_posn
_atom_site_refinement_flags_adp
Cl1 Cl 0.6516(5) 0.1966(4) 0.4294(3) 0.0603(12) Uani 1 1 d . .
O2 O 0.2277(13) 0.3986(9) 0.4589(8) 0.050(2) Uani 1 1 d . .
O1 O 0.1522(14) 0.4300(9) 0.6454(7) 0.054(2) Uani 1 1 d . .
H1 H 0.2041 0.3932 0.7131 0.080 Uiso 1 1 calc R U
C4 C 0.8373(17) 0.0874(11) 0.6551(11) 0.044(3) Uani 1 1 d . .
H4A H 0.8308 0.0954 0.7402 0.066 Uiso 1 1 calc R U
H4B H 1.0034 0.1144 0.6440 0.066 Uiso 1 1 calc R U
H4C H 0.8011 -0.0129 0.6283 0.066 Uiso 1 1 calc R U
C1 C 0.2782(16) 0.3702(12) 0.5642(13) 0.040(3) Uani 1 1 d . .
C3 C 0.6447(17) 0.1891(11) 0.5817(10) 0.037(3) Uani 1 1 d . .
C2 C 0.4810(17) 0.2673(11) 0.6306(11) 0.042(3) Uani 1 1 d . .
H2 H 0.4929 0.2573 0.7146 0.050 Uiso 1 1 calc R U

loop_
_atom_site_aniso_label
_atom_site_aniso_U_11
_atom_site_aniso_U_22
_atom_site_aniso_U_33
_atom_site_aniso_U_23
_atom_site_aniso_U_13
_atom_site_aniso_U_12
Cl1 0.0496(16) 0.076(2) 0.059(3) 0.0028(17) 0.0203(14) 0.0115(15)
O2 0.045(4) 0.073(6) 0.033(6) 0.002(4) 0.011(4) 0.019(4)
O1 0.053(4) 0.070(5) 0.040(6) 0.008(4) 0.013(4) 0.010(4)
C4 0.030(5) 0.038(6) 0.060(9) 0.008(5) 0.002(5) 0.004(5)
C1 0.018(5) 0.042(6) 0.062(10) -0.001(6) 0.013(5) -0.009(4)
C3 0.036(5) 0.030(5) 0.043(8) -0.007(5) 0.005(5) -0.010(5)
C2 0.033(5) 0.045(6) 0.047(8) 0.016(5) 0.008(5) -0.002(5)

loop_
_atom_type_symbol
_atom_type_description
_atom_type_scat_dispersion_real
_atom_type_scat_dispersion_imag
_atom_type_scat_source
C C 0.0033 0.0016 'International Tables Vol C Tables 4.2.6.8 and 6.1.1.4'
H H 0.0000 0.0000 'International Tables Vol C Tables 4.2.6.8 and 6.1.1.4'
O O 0.0106 0.0060 'International Tables Vol C Tables 4.2.6.8 and 6.1.1.4'
Cl Cl 0.1484 0.1585 'International Tables Vol C Tables 4.2.6.8 and 6.1.1.4'

loop_
_geom_angle_atom_site_label_1
_geom_angle_atom_site_label_2
_geom_angle_atom_site_label_3
_geom_angle
C1 O1 H1 109.5
C3 C4 H4A 109.5
C3 C4 H4B 109.5
H4A C4 H4B 109.5
C3 C4 H4C 109.5
H4A C4 H4C 109.5
H4B C4 H4C 109.5
O2 C1 O1 122.5(10)
O2 C1 C2 128.3(10)
O1 C1 C2 109.2(11)
C2 C3 C4 122.9(11)
C2 C3 Cl1 122.6(9)
C4 C3 Cl1 114.5(8)
C3 C2 C1 126.8(11)
C3 C2 H2 116.6
C1 C2 H2 116.6

loop_
_geom_bond_atom_site_label_1
_geom_bond_atom_site_label_2
_geom_bond_distance
Cl1 C3 1.709(12)
O2 C1 1.179(13)
O1 C1 1.351(13)
O1 H1 0.8200
C4 C3 1.496(14)
C4 H4A 0.9600
C4 H4B 0.9600
C4 H4C 0.9600
C1 C2 1.507(15)
C3 C2 1.331(14)
C2 H2 0.9300

loop_
_geom_hbond_atom_site_label_D
_geom_hbond_atom_site_label_H
_geom_hbond_atom_site_label_A
_geom_hbond_distance_DH
_geom_hbond_distance_HA
_geom_hbond_distance_DA
_geom_hbond_angle_DHA
_geom_hbond_site_symmetry_A
C4 H4C Cl1 0.96 2.91 3.656(13) 135.4 3_656
C4 H4A O2 0.96 2.61 3.561(18) 169.6 4_666
O1 H1 Cl1 0.82 2.62 3.370(12) 153.5 4_566
C4 H4C Cl1 0.96 2.91 3.656(13) 135.4 3_656
C4 H4A O2 0.96 2.61 3.561(18) 169.6 4_666
O1 H1 Cl1 0.82 2.62 3.370(12) 153.5 4_566
C4 H4C Cl1 0.96 2.91 3.656(13) 135.4 3_656
C4 H4A O2 0.96 2.61 3.561(18) 169.6 4_666
O1 H1 Cl1 0.82 2.62 3.370(12) 153.5 4_566
C4 H4C Cl1 0.96 2.91 3.656(13) 135.4 3_656
C4 H4A O2 0.96 2.61 3.561(18) 169.6 4_666
O1 H1 Cl1 0.82 2.62 3.370(12) 153.5 4_566
